data_7030056
loop_
_publ_author_name
'Kitchen, Jonathan A.'
'Martinho, Paulo N.'
'Morgan, Grace G.'
'Gunnlaugsson, Thorfinnur'

_publ_section_title
;
 Synthesis, crystal structure and EPR spectroscopic analysis of novel
 copper complexes formed from N-pyridyl-4-nitro-1,8-naphthalimide ligands.
;
_journal_issue 17
_journal_name_full 'Dalton transactions (Cambridge, England : 2003)'
_journal_page_first 6468
_journal_page_last 6479
_journal_paper_doi 10.1039/c3dt53323a
_journal_volume 43
_journal_year 2014
_chemical_formula_sum 'C24 H16 Br N3 O4'
_chemical_formula_weight 490.31
_chemical_name_systematic
; 
 ? 
;
_space_group_IT_number 15
_symmetry_cell_setting monoclinic
_symmetry_space_group_name_Hall '-C 2yc'
_symmetry_space_group_name_H-M 'C 1 2/c 1'
_atom_sites_solution_hydrogens geom
_atom_sites_solution_primary direct
_atom_sites_solution_secondary difmap
_audit_creation_method SHELXL-97
_cell_angle_alpha 90.00
_cell_angle_beta 103.34(3)
_cell_angle_gamma 90.00
_cell_formula_units_Z 8
_cell_length_a 29.276(6)
_cell_length_b 9.6019(19)
_cell_length_c 15.263(3)
_cell_measurement_reflns_used 6045
_cell_measurement_temperature 108(2)
_cell_measurement_theta_max 31.3101
_cell_measurement_theta_min 1.4491
_cell_volume 4174.7(15)
_computing_structure_refinement 'SHELXL-97 (Sheldrick, 2008)'
_computing_structure_solution 'SHELXS-97 (Sheldrick, 2008)'
_diffrn_ambient_temperature 108(2)
_diffrn_measured_fraction_theta_full 0.990
_diffrn_measured_fraction_theta_max 0.990
_diffrn_measurement_device_type 'Rigaku Saturn 724'
_diffrn_measurement_method 'phi and omega scans'
_diffrn_radiation_monochromator graphite
_diffrn_radiation_source 'fine-focus sealed tube'
_diffrn_radiation_type MoK\a
_diffrn_radiation_wavelength 0.71073
_diffrn_reflns_av_R_equivalents 0.0934
_diffrn_reflns_av_sigmaI/netI 0.0937
_diffrn_reflns_limit_h_max 34
_diffrn_reflns_limit_h_min -31
_diffrn_reflns_limit_k_max 9
_diffrn_reflns_limit_k_min -11
_diffrn_reflns_limit_l_max 18
_diffrn_reflns_limit_l_min -18
_diffrn_reflns_number 16553
_diffrn_reflns_theta_full 25.00
_diffrn_reflns_theta_max 25.00
_diffrn_reflns_theta_min 2.54
_exptl_absorpt_coefficient_mu 2.007
_exptl_absorpt_correction_T_max 0.6444
_exptl_absorpt_correction_T_min 0.5842
_exptl_absorpt_correction_type multi-scan
_exptl_absorpt_process_details CrystalClear
_exptl_crystal_colour Orange
_exptl_crystal_density_diffrn 1.560
_exptl_crystal_density_method 'not measured'
_exptl_crystal_description Block
_exptl_crystal_F_000 1984
_exptl_crystal_size_max 0.30
_exptl_crystal_size_mid 0.26
_exptl_crystal_size_min 0.24
_refine_diff_density_max 0.730
_refine_diff_density_min -0.469
_refine_diff_density_rms 0.108
_refine_ls_extinction_method none
_refine_ls_goodness_of_fit_ref 1.131
_refine_ls_hydrogen_treatment constr
_refine_ls_matrix_type full
_refine_ls_number_parameters 309
_refine_ls_number_reflns 3649
_refine_ls_number_restraints 0
_refine_ls_restrained_S_all 1.131
_refine_ls_R_factor_all 0.1115
_refine_ls_R_factor_gt 0.0764
_refine_ls_shift/su_max 0.000
_refine_ls_shift/su_mean 0.000
_refine_ls_structure_factor_coef Fsqd
_refine_ls_weighting_details 'calc w=1/[\s^2^(Fo^2^)+(0.0833P)^2^+0.0000P] where P=(Fo^2^+2Fc^2^)/3'
_refine_ls_weighting_scheme calc
_refine_ls_wR_factor_gt 0.1729
_refine_ls_wR_factor_ref 0.1943
_reflns_number_gt 2760
_reflns_number_total 3649
_reflns_threshold_expression >2sigma(I)
_cod_data_source_file c3dt53323a2.cif
_cod_data_source_block jak048_2
_cod_depositor_comments
;
The following automatic conversions were performed:

'_symmetry_cell_setting' value 'Monoclinic' changed to 'monoclinic'
according to
/usr/data/users/saulius/crontab/automatic-downloads/current/RSC/lib/dictionaries/cif_core.dic
dictionary named 'cif_core.dic' version 2.4.2 from 2011-04-26.

Automatic conversion script
Id: cif_fix_values 2281 2013-09-26 08:29:07Z andrius 
;
_cod_original_cell_volume 4174.8(15)
_cod_original_sg_symbol_H-M C2/c
_cod_database_code 7030056

loop_
_symmetry_equiv_pos_as_xyz
'x, y, z'
'-x, y, -z+1/2'
'x+1/2, y+1/2, z'
'-x+1/2, y+1/2, -z+1/2'
'-x, -y, -z'
'x, -y, z-1/2'
'-x+1/2, -y+1/2, -z'
'x+1/2, -y+1/2, z-1/2'

loop_
_atom_site_label
_atom_site_type_symbol
_atom_site_fract_x
_atom_site_fract_y
_atom_site_fract_z
_atom_site_U_iso_or_equiv
_atom_site_adp_type
_atom_site_occupancy
_atom_site_symmetry_multiplicity
_atom_site_calc_flag
_atom_site_refinement_flags
_atom_site_disorder_assembly
_atom_site_disorder_group
N1 N 0.5292(3) 1.7239(7) 0.6612(5) 0.0553(17) Uani 1 1 d . . .
N2 N 0.38672(17) 1.2350(5) 0.4719(3) 0.0283(11) Uani 1 1 d . . .
N3 N 0.28358(18) 0.9848(5) 0.3156(3) 0.0328(12) Uani 1 1 d . . .
O1 O 0.5296(3) 1.8438(7) 0.6212(5) 0.0464(18) Uani 0.65 1 d P A 1
O2 O 0.5544(4) 1.6913(9) 0.7291(5) 0.065(3) Uani 0.65 1 d P A 1
O10 O 0.5173(7) 1.8296(19) 0.6993(15) 0.095(7) Uani 0.35 1 d P A 2
O20 O 0.5724(5) 1.6756(15) 0.6768(11) 0.049(4) Uani 0.35 1 d P A 2
O3 O 0.34565(16) 1.4295(4) 0.4168(3) 0.0417(11) Uani 1 1 d . . .
O4 O 0.42362(16) 1.0401(4) 0.5377(3) 0.0420(11) Uani 1 1 d . . .
C1 C 0.3800(2) 1.3800(6) 0.4664(4) 0.0299(13) Uani 1 1 d . . .
C2 C 0.4193(2) 1.4651(6) 0.5210(4) 0.0332(15) Uani 1 1 d . . .
C3 C 0.4150(2) 1.6068(7) 0.5133(4) 0.0401(16) Uani 1 1 d . A .
H3 H 0.3877 1.6478 0.4766 0.048 Uiso 1 1 calc R . .
C4 C 0.4523(3) 1.6909(7) 0.5614(4) 0.0423(17) Uani 1 1 d . . .
H4 H 0.4502 1.7895 0.5579 0.051 Uiso 1 1 calc R A .
C5 C 0.4915(3) 1.6284(8) 0.6129(4) 0.0427(17) Uani 1 1 d . A .
C6 C 0.4982(2) 1.4829(7) 0.6239(4) 0.0380(16) Uani 1 1 d . . .
C7 C 0.5377(2) 1.4126(8) 0.6747(4) 0.0447(18) Uani 1 1 d . A .
H7 H 0.5637 1.4655 0.7066 0.054 Uiso 1 1 calc R . .
C8 C 0.5398(2) 1.2700(8) 0.6794(4) 0.0472(18) Uani 1 1 d . . .
H8 H 0.5670 1.2253 0.7141 0.057 Uiso 1 1 calc R A .
C9 C 0.5018(2) 1.1907(7) 0.6331(4) 0.0434(17) Uani 1 1 d . A .
H9 H 0.5032 1.0920 0.6371 0.052 Uiso 1 1 calc R . .
C10 C 0.4625(2) 1.2538(7) 0.5818(4) 0.0340(15) Uani 1 1 d . . .
C11 C 0.4598(2) 1.4004(7) 0.5744(3) 0.0320(14) Uani 1 1 d . A .
C12 C 0.4239(2) 1.1642(7) 0.5318(4) 0.0318(14) Uani 1 1 d . A .
C13 C 0.3510(2) 1.1495(6) 0.4174(3) 0.0267(13) Uani 1 1 d . . .
C14 C 0.3630(2) 1.0528(6) 0.3604(4) 0.0346(15) Uani 1 1 d . . .
H14 H 0.3947 1.0424 0.3562 0.041 Uiso 1 1 calc R . .
C15 C 0.3281(2) 0.9713(6) 0.3093(4) 0.0374(15) Uani 1 1 d . . .
H15 H 0.3358 0.9045 0.2691 0.045 Uiso 1 1 calc R . .
C16 C 0.2713(2) 1.0776(6) 0.3712(4) 0.0341(14) Uani 1 1 d . . .
H16 H 0.2394 1.0853 0.3743 0.041 Uiso 1 1 calc R . .
C17 C 0.3046(2) 1.1621(6) 0.4238(4) 0.0319(14) Uani 1 1 d . . .
H17 H 0.2960 1.2277 0.4638 0.038 Uiso 1 1 calc R . .
C18 C 0.2463(2) 0.8950(7) 0.2593(4) 0.0428(17) Uani 1 1 d . . .
H18A H 0.2598 0.8422 0.2156 0.051 Uiso 1 1 calc R . .
H18B H 0.2208 0.9547 0.2249 0.051 Uiso 1 1 calc R . .
C19 C 0.2263(2) 0.7945(6) 0.3165(4) 0.0313(14) Uani 1 1 d . . .
C20 C 0.2547(2) 0.6930(6) 0.3687(4) 0.0357(15) Uani 1 1 d . . .
H20 H 0.2873 0.6899 0.3702 0.043 Uiso 1 1 calc R . .
C21 C 0.2358(2) 0.5982(7) 0.4175(4) 0.0389(16) Uani 1 1 d . . .
H21 H 0.2553 0.5310 0.4536 0.047 Uiso 1 1 calc R . .
C22 C 0.1882(2) 0.6005(7) 0.4142(4) 0.0424(16) Uani 1 1 d . . .
H22 H 0.1749 0.5331 0.4465 0.051 Uiso 1 1 calc R . .
C23 C 0.1599(2) 0.7011(7) 0.3637(4) 0.0431(17) Uani 1 1 d . . .
H23 H 0.1274 0.7043 0.3629 0.052 Uiso 1 1 calc R . .
C24 C 0.1788(2) 0.7970(6) 0.3146(4) 0.0350(15) Uani 1 1 d . . .
H24 H 0.1592 0.8648 0.2793 0.042 Uiso 1 1 calc R . .
Br1 Br 0.15530(2) 0.19511(7) 0.33914(4) 0.0391(3) Uani 1 1 d . . .

loop_
_atom_site_aniso_label
_atom_site_aniso_U_11
_atom_site_aniso_U_22
_atom_site_aniso_U_33
_atom_site_aniso_U_23
_atom_site_aniso_U_13
_atom_site_aniso_U_12
N1 0.056(5) 0.056(4) 0.059(4) -0.020(3) 0.023(4) -0.010(3)
N2 0.023(3) 0.030(3) 0.026(2) 0.000(2) -0.006(2) 0.000(2)
N3 0.036(3) 0.032(3) 0.024(2) 0.002(2) -0.005(2) -0.008(2)
O1 0.045(5) 0.035(4) 0.060(5) -0.008(4) 0.013(4) -0.012(3)
O2 0.070(7) 0.082(7) 0.030(4) -0.009(4) -0.014(5) -0.032(5)
O10 0.096(17) 0.071(13) 0.115(17) -0.047(12) 0.019(13) -0.011(11)
O20 0.022(8) 0.065(10) 0.052(9) -0.017(8) -0.005(7) -0.013(7)
O3 0.045(3) 0.028(2) 0.046(3) 0.0029(19) -0.003(2) 0.000(2)
O4 0.041(3) 0.033(3) 0.045(3) 0.0035(19) -0.004(2) 0.002(2)
C1 0.034(4) 0.023(3) 0.032(3) 0.002(2) 0.005(3) -0.002(3)
C2 0.040(4) 0.031(3) 0.030(3) -0.005(3) 0.013(3) -0.009(3)
C3 0.039(4) 0.039(4) 0.045(4) 0.000(3) 0.015(3) -0.005(3)
C4 0.058(5) 0.032(3) 0.047(4) -0.012(3) 0.033(4) -0.013(3)
C5 0.040(4) 0.055(4) 0.038(4) -0.010(3) 0.018(3) -0.021(4)
C6 0.038(4) 0.045(4) 0.034(3) -0.011(3) 0.015(3) -0.010(3)
C7 0.024(4) 0.073(5) 0.032(3) -0.015(3) -0.002(3) -0.014(3)
C8 0.034(4) 0.063(5) 0.038(4) -0.002(3) -0.006(3) -0.002(4)
C9 0.039(4) 0.053(4) 0.034(3) 0.004(3) 0.000(3) -0.004(3)
C10 0.028(4) 0.046(4) 0.028(3) -0.002(3) 0.007(3) -0.016(3)
C11 0.025(3) 0.051(4) 0.019(3) -0.005(3) 0.002(2) -0.007(3)
C12 0.020(3) 0.038(4) 0.035(3) -0.004(3) 0.001(3) -0.002(3)
C13 0.023(3) 0.031(3) 0.021(3) 0.003(2) -0.006(2) 0.000(3)
C14 0.031(4) 0.034(3) 0.039(3) -0.005(3) 0.008(3) -0.005(3)
C15 0.047(4) 0.037(4) 0.027(3) -0.004(3) 0.005(3) -0.004(3)
C16 0.029(4) 0.039(4) 0.030(3) 0.003(3) 0.000(3) 0.001(3)
C17 0.031(4) 0.031(3) 0.027(3) 0.004(2) -0.006(3) 0.000(3)
C18 0.042(4) 0.046(4) 0.030(3) 0.002(3) -0.012(3) -0.015(3)
C19 0.043(4) 0.026(3) 0.022(3) -0.002(2) 0.000(3) -0.006(3)
C20 0.035(4) 0.035(4) 0.034(3) -0.004(3) 0.003(3) -0.002(3)
C21 0.045(4) 0.035(4) 0.034(3) 0.003(3) 0.003(3) 0.004(3)
C22 0.046(4) 0.047(4) 0.035(3) 0.004(3) 0.010(3) -0.007(3)
C23 0.035(4) 0.057(5) 0.040(4) -0.002(3) 0.014(3) 0.004(3)
C24 0.041(4) 0.029(3) 0.032(3) 0.003(3) 0.003(3) -0.001(3)
Br1 0.0316(4) 0.0445(4) 0.0401(4) 0.0046(3) 0.0061(3) 0.0019(3)

loop_
_atom_type_symbol
_atom_type_description
_atom_type_scat_dispersion_real
_atom_type_scat_dispersion_imag
_atom_type_scat_source
C C 0.0033 0.0016 'International Tables Vol C Tables 4.2.6.8 and 6.1.1.4'
H H 0.0000 0.0000 'International Tables Vol C Tables 4.2.6.8 and 6.1.1.4'
N N 0.0061 0.0033 'International Tables Vol C Tables 4.2.6.8 and 6.1.1.4'
O O 0.0106 0.0060 'International Tables Vol C Tables 4.2.6.8 and 6.1.1.4'
Br Br -0.2901 2.4595 'International Tables Vol C Tables 4.2.6.8 and 6.1.1.4'

loop_
_geom_angle_atom_site_label_1
_geom_angle_atom_site_label_2
_geom_angle_atom_site_label_3
_geom_angle
O2 N1 O10 89.5(12)
O2 N1 O1 125.4(8)
O10 N1 O1 62.4(11)
O2 N1 O20 50.2(8)
O10 N1 O20 123.9(12)
O1 N1 O20 106.5(10)
O2 N1 C5 121.2(7)
O10 N1 C5 118.2(11)
O1 N1 C5 113.4(7)
O20 N1 C5 116.3(8)
C1 N2 C12 126.0(5)
C1 N2 C13 117.3(5)
C12 N2 C13 116.6(5)
C15 N3 C16 121.4(5)
C15 N3 C18 119.8(5)
C16 N3 C18 118.8(6)
O3 C1 N2 120.8(5)
O3 C1 C2 123.8(5)
N2 C1 C2 115.3(5)
C3 C2 C11 122.2(6)
C3 C2 C1 116.8(6)
C11 C2 C1 120.9(5)
C2 C3 C4 118.5(7)
C2 C3 H3 120.8
C4 C3 H3 120.8
C5 C4 C3 119.3(6)
C5 C4 H4 120.3
C3 C4 H4 120.3
C4 C5 C6 125.1(6)
C4 C5 N1 116.1(6)
C6 C5 N1 118.8(7)
C7 C6 C5 127.7(6)
C7 C6 C11 118.0(6)
C5 C6 C11 114.3(6)
C8 C7 C6 121.9(6)
C8 C7 H7 119.0
C6 C7 H7 119.0
C7 C8 C9 119.7(6)
C7 C8 H8 120.1
C9 C8 H8 120.1
C10 C9 C8 120.8(6)
C10 C9 H9 119.6
C8 C9 H9 119.6
C9 C10 C11 120.6(6)
C9 C10 C12 118.5(6)
C11 C10 C12 120.9(6)
C10 C11 C2 120.5(5)
C10 C11 C6 118.9(6)
C2 C11 C6 120.6(6)
O4 C12 N2 120.5(5)
O4 C12 C10 123.7(6)
N2 C12 C10 115.7(5)
C14 C13 C17 120.1(5)
C14 C13 N2 119.7(5)
C17 C13 N2 120.2(5)
C13 C14 C15 118.6(6)
C13 C14 H14 120.7
C15 C14 H14 120.7
N3 C15 C14 120.9(6)
N3 C15 H15 119.6
C14 C15 H15 119.6
N3 C16 C17 120.4(6)
N3 C16 H16 119.8
C17 C16 H16 119.8
C16 C17 C13 118.6(6)
C16 C17 H17 120.7
C13 C17 H17 120.7
N3 C18 C19 111.4(5)
N3 C18 H18A 109.3
C19 C18 H18A 109.3
N3 C18 H18B 109.3
C19 C18 H18B 109.3
H18A C18 H18B 108.0
C24 C19 C20 119.1(6)
C24 C19 C18 120.0(5)
C20 C19 C18 120.9(6)
C21 C20 C19 120.5(6)
C21 C20 H20 119.8
C19 C20 H20 119.8
C20 C21 C22 120.0(6)
C20 C21 H21 120.0
C22 C21 H21 120.0
C21 C22 C23 120.0(6)
C21 C22 H22 120.0
C23 C22 H22 120.0
C24 C23 C22 120.2(7)
C24 C23 H23 119.9
C22 C23 H23 119.9
C23 C24 C19 120.3(6)
C23 C24 H24 119.9
C19 C24 H24 119.9

loop_
_geom_bond_atom_site_label_1
_geom_bond_atom_site_label_2
_geom_bond_distance
N1 O2 1.168(10)
N1 O10 1.258(18)
N1 O1 1.304(9)
N1 O20 1.316(15)
N1 C5 1.492(9)
N2 C1 1.406(7)
N2 C12 1.421(7)
N2 C13 1.434(7)
N3 C15 1.336(8)
N3 C16 1.336(8)
N3 C18 1.496(7)
O3 C1 1.208(7)
O4 C12 1.195(7)
C1 C2 1.499(8)
C2 C3 1.369(9)
C2 C11 1.416(8)
C3 C4 1.419(9)
C3 H3 0.9500
C4 C5 1.370(10)
C4 H4 0.9500
C5 C6 1.416(10)
C6 C7 1.408(9)
C6 C11 1.439(8)
C7 C8 1.372(10)
C7 H7 0.9500
C8 C9 1.398(9)
C8 H8 0.9500
C9 C10 1.375(9)
C9 H9 0.9500
C10 C11 1.413(9)
C10 C12 1.485(8)
C13 C14 1.373(8)
C13 C17 1.391(8)
C14 C15 1.377(8)
C14 H14 0.9500
C15 H15 0.9500
C16 C17 1.375(8)
C16 H16 0.9500
C17 H17 0.9500
C18 C19 1.509(9)
C18 H18A 0.9900
C18 H18B 0.9900
C19 C24 1.382(9)
C19 C20 1.404(8)
C20 C21 1.373(9)
C20 H20 0.9500
C21 C22 1.382(9)
C21 H21 0.9500
C22 C23 1.385(9)
C22 H22 0.9500
C23 C24 1.382(9)
C23 H23 0.9500
C24 H24 0.9500

loop_
_geom_torsion_atom_site_label_1
_geom_torsion_atom_site_label_2
_geom_torsion_atom_site_label_3
_geom_torsion_atom_site_label_4
_geom_torsion
C12 N2 C1 O3 -175.5(6)
C13 N2 C1 O3 -0.9(8)
C12 N2 C1 C2 8.3(8)
C13 N2 C1 C2 -177.1(5)
O3 C1 C2 C3 0.4(9)
N2 C1 C2 C3 176.5(5)
O3 C1 C2 C11 -176.7(6)
N2 C1 C2 C11 -0.6(8)
C11 C2 C3 C4 -0.7(9)
C1 C2 C3 C4 -177.7(5)
C2 C3 C4 C5 0.8(9)
C3 C4 C5 C6 -0.9(10)
C3 C4 C5 N1 179.8(6)
O2 N1 C5 C4 151.2(9)
O10 N1 C5 C4 42.8(16)
O1 N1 C5 C4 -27.2(9)
O20 N1 C5 C4 -151.2(10)
O2 N1 C5 C6 -28.1(12)
O10 N1 C5 C6 -136.5(14)
O1 N1 C5 C6 153.5(7)
O20 N1 C5 C6 29.5(12)
C4 C5 C6 C7 179.1(6)
N1 C5 C6 C7 -1.7(10)
C4 C5 C6 C11 0.8(9)
N1 C5 C6 C11 -180.0(5)
C5 C6 C7 C8 -179.7(7)
C11 C6 C7 C8 -1.4(10)
C6 C7 C8 C9 -0.2(11)
C7 C8 C9 C10 0.8(11)
C8 C9 C10 C11 0.4(10)
C8 C9 C10 C12 178.1(6)
C9 C10 C11 C2 179.5(6)
C12 C10 C11 C2 1.9(8)
C9 C10 C11 C6 -2.1(9)
C12 C10 C11 C6 -179.7(5)
C3 C2 C11 C10 178.9(6)
C1 C2 C11 C10 -4.1(8)
C3 C2 C11 C6 0.6(9)
C1 C2 C11 C6 177.5(5)
C7 C6 C11 C10 2.6(8)
C5 C6 C11 C10 -179.0(5)
C7 C6 C11 C2 -179.1(6)
C5 C6 C11 C2 -0.6(8)
C1 N2 C12 O4 171.9(6)
C13 N2 C12 O4 -2.7(9)
C1 N2 C12 C10 -10.3(8)
C13 N2 C12 C10 175.0(5)
C9 C10 C12 O4 4.8(10)
C11 C10 C12 O4 -177.5(6)
C9 C10 C12 N2 -172.9(6)
C11 C10 C12 N2 4.8(8)
C1 N2 C13 C14 126.4(6)
C12 N2 C13 C14 -58.5(7)
C1 N2 C13 C17 -55.2(7)
C12 N2 C13 C17 119.9(6)
C17 C13 C14 C15 1.1(9)
N2 C13 C14 C15 179.5(5)
C16 N3 C15 C14 0.1(9)
C18 N3 C15 C14 179.9(5)
C13 C14 C15 N3 -0.6(9)
C15 N3 C16 C17 -0.1(8)
C18 N3 C16 C17 -179.9(5)
N3 C16 C17 C13 0.5(8)
C14 C13 C17 C16 -1.0(8)
N2 C13 C17 C16 -179.4(5)
C15 N3 C18 C19 112.9(6)
C16 N3 C18 C19 -67.3(7)
N3 C18 C19 C24 121.0(6)
N3 C18 C19 C20 -62.3(8)
C24 C19 C20 C21 -0.5(8)
C18 C19 C20 C21 -177.2(6)
C19 C20 C21 C22 1.3(9)
C20 C21 C22 C23 -2.0(9)
C21 C22 C23 C24 1.9(10)
C22 C23 C24 C19 -1.0(9)
C20 C19 C24 C23 0.3(9)
C18 C19 C24 C23 177.1(6)
